data_4079387
loop_
_publ_author_name
'Guino-o, Marites A.'
'Zureick, Andrew H.'
'Blank, Natalia F.'
'Anderson, Brian J.'
'Chapp, Timothy W.'
'Kim, Youngmin'
'Glueck, David S.'
'Rheingold, Arnold L.'

_publ_section_title
;
 Synthesis and Structure of Platinum Bis(phospholane) Complexes
 Pt(diphos*)(R)(X), Catalyst Precursors for Asymmetric Phosphine
 Alkylation
;
_journal_issue 19
_journal_name_full Organometallics
_journal_page_first 6900
_journal_paper_doi 10.1021/om300704e
_journal_volume 31
_journal_year 2012
_chemical_formula_sum 'C20 H33 Cl P2 Pt'
_chemical_formula_weight 565.94
_chemical_name_systematic
; 
 ? 
;
_space_group_IT_number 19
_symmetry_cell_setting orthorhombic
_symmetry_space_group_name_Hall 'P 2ac 2ab'
_symmetry_space_group_name_H-M 'P 21 21 21'
_atom_sites_solution_hydrogens geom
_atom_sites_solution_primary direct
_atom_sites_solution_secondary difmap
_audit_creation_method SHELXL-97
_cell_angle_alpha 90.00
_cell_angle_beta 90.00
_cell_angle_gamma 90.00
_cell_formula_units_Z 4
_cell_length_a 8.7104(3)
_cell_length_b 12.5809(4)
_cell_length_c 20.3999(7)
_cell_measurement_reflns_used 9905
_cell_measurement_temperature 100(2)
_cell_measurement_theta_max 26.37
_cell_measurement_theta_min 2.57
_cell_volume 2235.52(13)
_computing_cell_refinement 'Bruker SAINT'
_computing_data_collection 'Bruker APEX2'
_computing_data_reduction 'Bruker SAINT'
_computing_molecular_graphics 'Bruker SHELXTL'
_computing_publication_material 'Bruker SHELXTL'
_computing_structure_refinement 'SHELXL-97 (Sheldrick, 1997)'
_computing_structure_solution 'SHELXS-97 (Sheldrick, 1990)'
_diffrn_ambient_temperature 100(2)
_diffrn_measured_fraction_theta_full 0.992
_diffrn_measured_fraction_theta_max 0.983
_diffrn_measurement_device_type 'Bruker APEX-II CCD'
_diffrn_measurement_method '\f and \w scans'
_diffrn_radiation_monochromator graphite
_diffrn_radiation_source 'fine-focus sealed tube'
_diffrn_radiation_type MoK\a
_diffrn_radiation_wavelength 0.71073
_diffrn_reflns_av_R_equivalents 0.0229
_diffrn_reflns_av_sigmaI/netI 0.0401
_diffrn_reflns_limit_h_max 9
_diffrn_reflns_limit_h_min -10
_diffrn_reflns_limit_k_max 14
_diffrn_reflns_limit_k_min -15
_diffrn_reflns_limit_l_max 23
_diffrn_reflns_limit_l_min -25
_diffrn_reflns_number 12015
_diffrn_reflns_theta_full 25.00
_diffrn_reflns_theta_max 26.37
_diffrn_reflns_theta_min 2.84
_exptl_absorpt_coefficient_mu 6.540
_exptl_absorpt_correction_T_max 0.721
_exptl_absorpt_correction_T_min 0.652
_exptl_absorpt_correction_type multi-scan
_exptl_absorpt_process_details SADABS
_exptl_crystal_colour colorless
_exptl_crystal_density_diffrn 1.682
_exptl_crystal_density_method 'not measured'
_exptl_crystal_description plate
_exptl_crystal_F_000 1112
_exptl_crystal_size_max 0.22
_exptl_crystal_size_mid 0.20
_exptl_crystal_size_min 0.07
_refine_diff_density_max 1.168
_refine_diff_density_min -0.492
_refine_diff_density_rms 0.096
_refine_ls_abs_structure_details 'Flack H D (1983), Acta Cryst. A39, 876-881'
_refine_ls_abs_structure_Flack -0.002(5)
_refine_ls_extinction_method none
_refine_ls_goodness_of_fit_ref 0.951
_refine_ls_hydrogen_treatment constr
_refine_ls_matrix_type full
_refine_ls_number_parameters 221
_refine_ls_number_reflns 4333
_refine_ls_number_restraints 0
_refine_ls_restrained_S_all 0.951
_refine_ls_R_factor_all 0.0182
_refine_ls_R_factor_gt 0.0171
_refine_ls_shift/su_max 0.002
_refine_ls_shift/su_mean 0.000
_refine_ls_structure_factor_coef Fsqd
_refine_ls_weighting_details 'calc w=1/[\s^2^(Fo^2^)+(0.0000P)^2^+0.0000P] where P=(Fo^2^+2Fc^2^)/3'
_refine_ls_weighting_scheme calc
_refine_ls_wR_factor_gt 0.0396
_refine_ls_wR_factor_ref 0.0401
_reflns_number_gt 4205
_reflns_number_total 4333
_reflns_threshold_expression >2sigma(I)
_cod_data_source_file om300704e_si_002.cif
_cod_data_source_block glu379
_cod_depositor_comments
;
The following automatic conversions were performed:

'_symmetry_cell_setting' value 'Orthorhombic' changed to
'orthorhombic' according to
/home/saulius/struct/CIF-dictionaries/cif_core.dic dictionary named
'cif_core.dic' version 2.4.2 from
2011-04-26.

'_exptl_absorpt_correction_type' value 'Multi-scan'
changed to 'multi-scan' according to
/home/saulius/struct/CIF-dictionaries/cif_core.dic dictionary named
'cif_core.dic' version 2.4.2 from 2011-04-26.

Automatic conversion script
Id: cif_fix_values 1891 2012-01-12 08:04:46Z andrius 
;
_cod_original_sg_symbol_H-M P2(1)2(1)2(1)
_cod_database_code 4079387

loop_
_symmetry_equiv_pos_as_xyz
'x, y, z'
'x+1/2, -y+1/2, -z'
'-x, y+1/2, -z+1/2'
'-x+1/2, -y, z+1/2'

loop_
_atom_site_label
_atom_site_type_symbol
_atom_site_fract_x
_atom_site_fract_y
_atom_site_fract_z
_atom_site_U_iso_or_equiv
_atom_site_adp_type
_atom_site_occupancy
_atom_site_symmetry_multiplicity
_atom_site_calc_flag
_atom_site_refinement_flags
Pt1 Pt 0.411697(13) 0.521159(10) 0.321774(6) 0.01304(4) Uani 1 1 d .
Cl1 Cl 0.64396(9) 0.61140(7) 0.29595(4) 0.01861(18) Uani 1 1 d .
P1 P 0.38935(10) 0.46751(8) 0.21527(4) 0.01629(18) Uani 1 1 d .
P2 P 0.19529(10) 0.43625(8) 0.33911(4) 0.01412(18) Uani 1 1 d .
C1 C 0.6406(5) 0.3272(4) 0.2383(3) 0.0427(12) Uani 1 1 d .
H1A H 0.7150 0.2785 0.2185 0.064 Uiso 1 1 calc R
H1B H 0.5789 0.2887 0.2707 0.064 Uiso 1 1 calc R
H1C H 0.6952 0.3856 0.2599 0.064 Uiso 1 1 calc R
C2 C 0.5355(4) 0.3720(3) 0.1851(2) 0.0281(9) Uani 1 1 d .
H2A H 0.4810 0.3113 0.1637 0.034 Uiso 1 1 calc R
C3 C 0.6204(6) 0.4356(4) 0.1315(2) 0.0445(13) Uani 1 1 d .
H3A H 0.6993 0.4819 0.1516 0.053 Uiso 1 1 calc R
H3B H 0.6718 0.3864 0.1006 0.053 Uiso 1 1 calc R
C4 C 0.5027(6) 0.5022(3) 0.0956(2) 0.0458(13) Uani 1 1 d .
H4A H 0.4329 0.4562 0.0699 0.055 Uiso 1 1 calc R
H4B H 0.5542 0.5522 0.0652 0.055 Uiso 1 1 calc R
C5 C 0.4123(5) 0.5635(3) 0.14777(17) 0.0276(8) Uani 1 1 d .
H5A H 0.4821 0.6206 0.1643 0.033 Uiso 1 1 calc R
C6 C 0.2681(6) 0.6185(4) 0.1238(2) 0.0438(12) Uani 1 1 d .
H6A H 0.2950 0.6698 0.0895 0.066 Uiso 1 1 calc R
H6B H 0.2190 0.6558 0.1604 0.066 Uiso 1 1 calc R
H6C H 0.1969 0.5656 0.1059 0.066 Uiso 1 1 calc R
C7 C 0.2309(6) 0.2491(3) 0.4164(2) 0.0353(10) Uani 1 1 d .
H7A H 0.2114 0.2168 0.4593 0.053 Uiso 1 1 calc R
H7B H 0.3419 0.2534 0.4089 0.053 Uiso 1 1 calc R
H7C H 0.1837 0.2056 0.3821 0.053 Uiso 1 1 calc R
C8 C 0.1624(4) 0.3602(3) 0.41475(18) 0.0197(8) Uani 1 1 d .
H8A H 0.2098 0.4013 0.4515 0.024 Uiso 1 1 calc R
C9 C -0.0136(5) 0.3674(4) 0.4232(2) 0.0317(10) Uani 1 1 d .
H9A H -0.0658 0.3185 0.3923 0.038 Uiso 1 1 calc R
H9B H -0.0434 0.3480 0.4685 0.038 Uiso 1 1 calc R
C10 C -0.0573(4) 0.4815(4) 0.40867(19) 0.0355(10) Uani 1 1 d .
H10A H -0.1703 0.4883 0.4060 0.043 Uiso 1 1 calc R
H10B H -0.0200 0.5286 0.4442 0.043 Uiso 1 1 calc R
C11 C 0.0144(4) 0.5136(3) 0.34438(16) 0.0187(7) Uani 1 1 d .
H11A H -0.0548 0.4885 0.3084 0.022 Uiso 1 1 calc R
C12 C 0.0351(5) 0.6340(3) 0.3365(2) 0.0326(10) Uani 1 1 d .
H12A H -0.0648 0.6692 0.3406 0.049 Uiso 1 1 calc R
H12B H 0.0787 0.6492 0.2932 0.049 Uiso 1 1 calc R
H12C H 0.1046 0.6604 0.3705 0.049 Uiso 1 1 calc R
C13 C 0.4388(4) 0.5613(3) 0.41906(15) 0.0151(7) Uani 1 1 d .
C14 C 0.5197(4) 0.4950(3) 0.46156(17) 0.0204(8) Uani 1 1 d .
H14A H 0.5526 0.4273 0.4464 0.024 Uiso 1 1 calc R
C15 C 0.5541(4) 0.5255(3) 0.52597(17) 0.0246(8) Uani 1 1 d .
H15A H 0.6108 0.4793 0.5537 0.030 Uiso 1 1 calc R
C16 C 0.5051(4) 0.6229(3) 0.54890(18) 0.0250(9) Uani 1 1 d .
H16A H 0.5285 0.6442 0.5924 0.030 Uiso 1 1 calc R
C17 C 0.4230(5) 0.6886(3) 0.50898(19) 0.0314(9) Uani 1 1 d .
H17A H 0.3881 0.7554 0.5248 0.038 Uiso 1 1 calc R
C18 C 0.3905(5) 0.6573(3) 0.44496(18) 0.0293(9) Uani 1 1 d .
H18A H 0.3326 0.7040 0.4179 0.035 Uiso 1 1 calc R
C19 C 0.1654(4) 0.3436(3) 0.27054(17) 0.0192(8) Uani 1 1 d .
H19A H 0.2334 0.2810 0.2754 0.023 Uiso 1 1 calc R
H19B H 0.0576 0.3185 0.2702 0.023 Uiso 1 1 calc R
C20 C 0.2019(4) 0.4019(3) 0.20637(17) 0.0205(8) Uani 1 1 d .
H20A H 0.1215 0.4554 0.1970 0.025 Uiso 1 1 calc R
H20B H 0.2051 0.3507 0.1695 0.025 Uiso 1 1 calc R

loop_
_atom_site_aniso_label
_atom_site_aniso_U_11
_atom_site_aniso_U_22
_atom_site_aniso_U_33
_atom_site_aniso_U_23
_atom_site_aniso_U_13
_atom_site_aniso_U_12
Pt1 0.01257(6) 0.01210(7) 0.01443(6) 0.00059(5) -0.00038(5) -0.00052(5)
Cl1 0.0137(4) 0.0160(4) 0.0262(4) 0.0020(3) 0.0008(3) -0.0040(4)
P1 0.0203(4) 0.0138(5) 0.0148(4) -0.0006(3) 0.0032(3) -0.0002(4)
P2 0.0149(4) 0.0122(4) 0.0153(4) -0.0007(3) 0.0010(3) -0.0010(4)
C1 0.025(2) 0.027(3) 0.077(4) -0.006(2) 0.006(2) 0.009(2)
C2 0.0284(19) 0.017(2) 0.039(2) -0.0089(18) 0.0167(18) -0.0024(16)
C3 0.057(3) 0.022(2) 0.055(3) -0.011(2) 0.041(2) -0.007(2)
C4 0.079(3) 0.029(3) 0.029(2) -0.0069(19) 0.025(2) -0.025(2)
C5 0.047(2) 0.0197(18) 0.0164(17) 0.0023(15) 0.0012(18) -0.011(2)
C6 0.057(3) 0.035(3) 0.039(3) 0.016(2) -0.020(2) -0.010(3)
C7 0.051(3) 0.023(2) 0.032(2) 0.0101(17) 0.001(2) 0.004(2)
C8 0.0250(19) 0.017(2) 0.0171(19) 0.0006(15) 0.0017(14) -0.0046(17)
C9 0.030(2) 0.039(3) 0.026(2) 0.0047(19) 0.0101(17) -0.010(2)
C10 0.028(2) 0.049(3) 0.030(2) 0.006(2) 0.0133(16) 0.010(2)
C11 0.0149(15) 0.023(2) 0.0184(16) -0.0008(15) 0.0060(12) 0.0002(16)
C12 0.0205(18) 0.017(2) 0.061(3) -0.0063(19) -0.0015(18) 0.0030(17)
C13 0.0145(16) 0.0150(17) 0.0158(16) -0.0004(13) -0.0001(12) -0.0048(15)
C14 0.0193(16) 0.017(2) 0.0248(18) -0.0006(15) -0.0014(14) -0.0008(15)
C15 0.0236(18) 0.030(2) 0.0201(18) 0.0009(17) -0.0077(14) -0.0056(19)
C16 0.024(2) 0.032(2) 0.019(2) -0.0039(17) -0.0025(15) -0.0071(18)
C17 0.044(2) 0.018(2) 0.031(2) -0.0095(16) -0.005(2) 0.000(2)
C18 0.040(2) 0.022(2) 0.026(2) 0.0012(16) -0.0072(18) 0.003(2)
C19 0.0195(18) 0.019(2) 0.0194(18) -0.0038(15) 0.0014(14) -0.0036(16)
C20 0.0247(19) 0.022(2) 0.0143(16) -0.0031(15) -0.0016(14) -0.0037(17)

loop_
_atom_type_symbol
_atom_type_description
_atom_type_scat_dispersion_real
_atom_type_scat_dispersion_imag
_atom_type_scat_source
C C 0.0033 0.0016 'International Tables Vol C Tables 4.2.6.8 and 6.1.1.4'
H H 0.0000 0.0000 'International Tables Vol C Tables 4.2.6.8 and 6.1.1.4'
P P 0.1023 0.0942 'International Tables Vol C Tables 4.2.6.8 and 6.1.1.4'
Cl Cl 0.1484 0.1585 'International Tables Vol C Tables 4.2.6.8 and 6.1.1.4'
Pt Pt -1.7033 8.3905 'International Tables Vol C Tables 4.2.6.8 and 6.1.1.4'

loop_
_geom_angle_atom_site_label_1
_geom_angle_atom_site_label_2
_geom_angle_atom_site_label_3
_geom_angle
C13 Pt1 P2 93.57(9)
C13 Pt1 P1 176.58(10)
P2 Pt1 P1 86.35(3)
C13 Pt1 Cl1 89.95(9)
P2 Pt1 Cl1 176.47(3)
P1 Pt1 Cl1 90.16(3)
C20 P1 C5 108.47(18)
C20 P1 C2 106.62(18)
C5 P1 C2 95.87(18)
C20 P1 Pt1 107.60(12)
C5 P1 Pt1 120.54(13)
C2 P1 Pt1 116.62(14)
C8 P2 C19 106.65(18)
C8 P2 C11 95.26(16)
C19 P2 C11 104.83(16)
C8 P2 Pt1 121.50(12)
C19 P2 Pt1 107.91(12)
C11 P2 Pt1 118.93(13)
C1 C2 C3 114.1(4)
C1 C2 P1 114.5(3)
C3 C2 P1 103.2(3)
C4 C3 C2 107.8(4)
C3 C4 C5 106.9(4)
C6 C5 C4 115.5(4)
C6 C5 P1 116.8(3)
C4 C5 P1 104.2(3)
C7 C8 C9 116.1(4)
C7 C8 P2 115.8(3)
C9 C8 P2 102.6(3)
C10 C9 C8 106.4(4)
C11 C10 C9 108.6(3)
C10 C11 C12 113.8(3)
C10 C11 P2 105.2(3)
C12 C11 P2 114.3(3)
C18 C13 C14 116.0(3)
C18 C13 Pt1 123.1(3)
C14 C13 Pt1 120.7(3)
C13 C14 C15 121.9(3)
C16 C15 C14 119.7(3)
C17 C16 C15 119.9(3)
C16 C17 C18 119.7(4)
C13 C18 C17 122.8(4)
C20 C19 P2 108.4(3)
C19 C20 P1 108.4(2)

loop_
_geom_bond_atom_site_label_1
_geom_bond_atom_site_label_2
_geom_bond_distance
Pt1 C13 2.061(3)
Pt1 P2 2.1953(9)
Pt1 P1 2.2833(9)
Pt1 Cl1 2.3789(8)
P1 C20 1.838(4)
P1 C5 1.842(4)
P1 C2 1.855(4)
P2 C8 1.838(4)
P2 C19 1.840(4)
P2 C11 1.855(4)
C1 C2 1.527(6)
C2 C3 1.543(6)
C3 C4 1.514(7)
C4 C5 1.532(6)
C5 C6 1.516(6)
C7 C8 1.521(6)
C8 C9 1.545(5)
C9 C10 1.515(6)
C10 C11 1.507(5)
C11 C12 1.534(6)
C13 C18 1.384(5)
C13 C14 1.394(5)
C14 C15 1.401(5)
C15 C16 1.380(6)
C16 C17 1.362(5)
C17 C18 1.393(5)
C19 C20 1.534(5)
